data_4117047
loop_
_publ_author_name
'Keith A. Hirsch'
'Scott R. Wilson'
'Jeffrey S. Moore'

_publ_contact_author
; 
Jeffrey S. Moore 
University of Illinois 
School of Chemical Sciences, Box 55-5 
600 South Mathews Avenue 
Urbana, Illinois  61801 
USA 
;
_publ_contact_author_email moore@aries.scs.uiuc.edu
_publ_contact_author_fax '1  217 244 8068'
_publ_contact_author_phone '1  217 244 4024'
_publ_section_title
;
 Association of Dicyanodiphenylacetylenes with Silver(I) Salts in Solution
 and Solid State: Electrospray Ionization Mass Spectrometry Samples
 Aggregates at Subsaturated Concentrations
;
_journal_name_full 'Journal of the American Chemical Society'
_journal_page_first 10401
_journal_page_last 10412
_journal_paper_doi 10.1021/ja971135g
_journal_volume 119
_journal_year 1997
_chemical_formula_moiety 'C16 H8 N2 O4 Cl Ag'
_chemical_formula_structural 'C16 H8 N2 O4 Cl Ag'
_chemical_formula_sum 'C16 H8 Ag Cl N2 O4'
_chemical_formula_weight 435.56
_chemical_name_systematic
; 
2,3'-dicyanodiphenylacetylene silver(I) perchlorate 
;
_space_group_IT_number 2
_symmetry_cell_setting triclinic
_symmetry_space_group_name_Hall '-P 1'
_symmetry_space_group_name_H-M 'P -1'
_atom_sites_solution_hydrogens geom
_atom_sites_solution_primary direct
_atom_sites_solution_secondary difmap
_audit_creation_method SHELXL
_audit_update_record
; 
KH, 3/3/97 
;
_cell_angle_alpha 69.9950(10)
_cell_angle_beta 80.16
_cell_angle_gamma 83.517(2)
_cell_formula_units_Z 2
_cell_length_a 7.5089(4)
_cell_length_b 9.8145(5)
_cell_length_c 11.2200(6)
_cell_measurement_reflns_used 3171
_cell_measurement_temperature 293(2)
_cell_measurement_theta_max 28
_cell_measurement_theta_min 4
_cell_volume 764.22(7)
_computing_cell_refinement 'SAINT (Siemens, 1994)'
_computing_data_collection 'SMART (Siemens, 1994)'
_computing_data_reduction 'SAINT (Siemens, 1994)'
_computing_molecular_graphics 'SHELXTL (Siemens, 1994)'
_computing_publication_material 'CIFTAB (Sheldrick, 1993)'
_computing_structure_refinement 'SHELXTL (Siemens, 1994)'
_computing_structure_solution 'SHELXTL (Siemens, 1994)'
_diffrn_ambient_temperature 198(2)
_diffrn_measurement_device 'Siemens Platform'
_diffrn_measurement_method '\w scans'
_diffrn_radiation_monochromator graphite
_diffrn_radiation_source 'normal-focus sealed tube'
_diffrn_radiation_type MoK\a
_diffrn_radiation_wavelength 0.71073
_diffrn_reflns_av_R_equivalents 0.0243
_diffrn_reflns_av_sigmaI/netI 0.0353
_diffrn_reflns_limit_h_max 9
_diffrn_reflns_limit_h_min -10
_diffrn_reflns_limit_k_max 13
_diffrn_reflns_limit_k_min -9
_diffrn_reflns_limit_l_max 14
_diffrn_reflns_limit_l_min -14
_diffrn_reflns_number 5051
_diffrn_reflns_theta_max 28.29
_diffrn_reflns_theta_min 1.95
_diffrn_standards_decay_% 1.6
_diffrn_standards_interval_time 360
_diffrn_standards_number 182
_exptl_absorpt_coefficient_mu 1.517
_exptl_absorpt_correction_T_max 0.8355
_exptl_absorpt_correction_T_min 0.7182
_exptl_absorpt_correction_type empirical
_exptl_crystal_colour 'colorless         '
_exptl_crystal_density_diffrn 1.893
_exptl_crystal_density_meas ?
_exptl_crystal_density_method '?                 '
_exptl_crystal_description 'columnar_cu       '
_exptl_crystal_F_000 428
_exptl_crystal_size_max 0.08
_exptl_crystal_size_mid 0.08
_exptl_crystal_size_min 0.54
_refine_diff_density_max 0.522
_refine_diff_density_min -0.480
_refine_diff_density_rms 0.086
_refine_ls_extinction_method none
_refine_ls_goodness_of_fit_all 1.239
_refine_ls_goodness_of_fit_obs 1.202
_refine_ls_hydrogen_treatment refall
_refine_ls_matrix_type full
_refine_ls_number_parameters 295
_refine_ls_number_reflns 3472
_refine_ls_number_restraints 0
_refine_ls_restrained_S_all 1.242
_refine_ls_restrained_S_obs 1.202
_refine_ls_R_factor_all 0.0576
_refine_ls_R_factor_obs 0.0429
_refine_ls_shift/esd_max 0.002
_refine_ls_shift/esd_mean 0.000
_refine_ls_structure_factor_coef Fsqd
_refine_ls_weighting_details 'w=1/[\s^2^(Fo^2^)+(0.0109P)^2^+1.5118P] where P=(Fo^2^+2Fc^2^)/3'
_refine_ls_weighting_scheme calc
_refine_ls_wR_factor_all 0.0957
_refine_ls_wR_factor_obs 0.0842
_reflns_number_observed 2921
_reflns_number_total 3474
_reflns_observed_criterion >2sigma(I)
_cod_data_source_file ja971135g_2.cif
_cod_data_source_block mo3ce(Complex5)
_cod_depositor_comments
;
The following automatic conversions were performed:

'_exptl_crystal_density_meas' value 'not_measured' was changed to '?'
- the value is perceived as not measured.

Automatic conversion script
Id: cif_fix_values 3008 2015-01-20 13:52:24Z robertas 

The following automatic conversions were performed:

'_refine_ls_weighting_scheme' value 'calc
w=1/[\s^2^(Fo^2^)+(0.0109P)^2^+1.5118P] where P=(Fo^2^+2Fc^2^)/3' was
changed to 'calc'. New tag '_refine_ls_weighting_details' was
created. The value of the new tag was set to
'w=1/[\s^2^(Fo^2^)+(0.0109P)^2^+1.5118P] where P=(Fo^2^+2Fc^2^)/3'.

Automatic conversion script
Id: cif_fix_values 3143 2015-03-26 13:38:13Z robertas 
;
_cod_original_sg_symbol_H-M 'P -1 '
_cod_database_code 4117047

loop_
_symmetry_equiv_pos_as_xyz
'x, y, z'
'-x, -y, -z'

loop_
_atom_site_aniso_label
_atom_site_aniso_U_11
_atom_site_aniso_U_22
_atom_site_aniso_U_33
_atom_site_aniso_U_23
_atom_site_aniso_U_13
_atom_site_aniso_U_12
Ag1 0.0657(3) 0.0609(2) 0.0335(2) -0.0210(2) -0.00013(15) -0.0066(2)
Cl1A 0.042(3) 0.022(2) 0.026(2) -0.0033(12) -0.007(2) -0.0036(13)
O1A 0.141(12) 0.094(10) 0.042(8) -0.018(7) 0.024(7) 0.015(8)
O2A 0.042(4) 0.092(6) 0.058(4) -0.039(4) 0.009(3) 0.003(3)
O3A 0.049(4) 0.100(8) 0.115(6) -0.067(5) -0.013(4) -0.022(4)
O4A 0.133(10) 0.029(3) 0.095(6) -0.017(3) -0.018(6) -0.009(4)
Cl1B 0.027(4) 0.047(4) 0.085(6) -0.045(3) 0.011(3) -0.012(2)
O1B 0.063(7) 0.033(6) 0.038(9) -0.011(6) -0.029(6) -0.008(5)
O2B 0.229(30) 0.044(6) 0.109(10) -0.049(7) -0.056(12) 0.017(9)
O3B 0.042(7) 0.098(13) 0.289(23) -0.011(13) -0.058(10) 0.016(7)
O4B 0.104(12) 0.099(14) 0.096(10) 0.031(8) -0.024(9) -0.082(11)
N1 0.050(2) 0.045(2) 0.031(2) -0.011(2) -0.0016(15) -0.011(2)
N2 0.056(2) 0.055(2) 0.034(2) -0.018(2) -0.005(2) 0.007(2)
C1 0.026(2) 0.029(2) 0.027(2) -0.0065(14) -0.0060(13) 0.0004(14)
C2 0.030(2) 0.030(2) 0.034(2) -0.006(2) -0.0059(15) -0.0026(15)
C3 0.037(2) 0.034(2) 0.040(2) -0.017(2) -0.008(2) -0.003(2)
C4 0.033(2) 0.037(2) 0.031(2) -0.014(2) -0.0036(15) 0.000(2)
C5 0.024(2) 0.028(2) 0.028(2) -0.0061(14) -0.0047(13) 0.0017(13)
C6 0.027(2) 0.026(2) 0.031(2) -0.0098(15) -0.0045(14) 0.0001(14)
C7 0.033(2) 0.035(2) 0.030(2) -0.007(2) -0.0050(15) -0.005(2)
C8 0.027(2) 0.033(2) 0.028(2) -0.0094(15) -0.0047(14) 0.0034(14)
C9 0.028(2) 0.030(2) 0.024(2) -0.0081(14) -0.0054(13) 0.0047(14)
C10 0.025(2) 0.031(2) 0.024(2) -0.0033(14) -0.0061(13) -0.0011(14)
C12 0.034(2) 0.051(2) 0.028(2) -0.003(2) -0.003(2) -0.007(2)
C11 0.028(2) 0.043(2) 0.027(2) -0.011(2) -0.0054(14) 0.001(2)
C13 0.037(2) 0.034(2) 0.040(2) 0.008(2) -0.009(2) -0.009(2)
C14 0.040(2) 0.032(2) 0.045(2) -0.010(2) -0.010(2) -0.003(2)
C15 0.026(2) 0.035(2) 0.027(2) -0.0078(15) -0.0083(14) 0.0026(14)
C16 0.035(2) 0.038(2) 0.035(2) -0.013(2) -0.008(2) 0.008(2)

loop_
_atom_site_label
_atom_site_type_symbol
_atom_site_fract_x
_atom_site_fract_y
_atom_site_fract_z
_atom_site_U_iso_or_equiv
_atom_site_thermal_displace_type
_atom_site_occupancy
_atom_site_calc_flag
_atom_site_refinement_flags
_atom_site_disorder_group
Ag1 Ag 0.23251(5) 0.67236(4) 0.35009(3) 0.05258(14) Uani 1 d . .
Cl1A Cl 0.2465(8) 0.3639(6) 0.6214(4) 0.0307(14) Uani 0.598(15) d P 1
O1A O 0.2453(25) 0.4165(20) 0.4855(15) 0.100(6) Uani 0.598(15) d P 1
O2A O 0.0859(8) 0.4127(9) 0.6843(6) 0.063(3) Uani 0.598(15) d P 1
O3A O 0.3971(9) 0.4148(11) 0.6450(8) 0.079(3) Uani 0.598(15) d P 1
O4A O 0.2596(17) 0.2103(7) 0.6574(9) 0.086(4) Uani 0.598(15) d P 1
Cl1B Cl 0.2498(11) 0.3549(10) 0.6211(8) 0.048(3) Uani 0.402(15) d P 2
O1B O 0.2169(26) 0.4172(17) 0.4862(17) 0.042(4) Uani 0.402(15) d P 2
O2B O 0.2224(31) 0.4751(12) 0.6681(13) 0.119(10) Uani 0.402(15) d P 2
O3B O 0.4205(15) 0.2961(19) 0.6420(21) 0.154(9) Uani 0.402(15) d P 2
O4B O 0.1281(23) 0.2533(19) 0.6924(14) 0.109(8) Uani 0.402(15) d P 2
N1 N 0.1450(5) 0.7845(4) 0.4922(3) 0.0421(8) Uani 1 d . .
N2 N 0.3000(5) 0.7281(4) 0.1423(3) 0.0487(9) Uani 1 d . .
C1 C 0.0093(5) 0.8029(4) 0.7133(3) 0.0280(7) Uani 1 d . .
C2 C 0.0264(5) 0.9261(4) 0.7450(4) 0.0322(8) Uani 1 d . .
C3 C -0.0433(5) 0.9273(4) 0.8671(4) 0.0351(8) Uani 1 d . .
C4 C -0.1286(5) 0.8086(4) 0.9565(4) 0.0333(8) Uani 1 d . .
C5 C -0.1490(5) 0.6865(4) 0.9238(3) 0.0278(7) Uani 1 d . .
C6 C -0.0780(5) 0.6839(4) 0.8009(3) 0.0282(7) Uani 1 d . .
C7 C 0.0851(5) 0.7949(4) 0.5886(3) 0.0328(8) Uani 1 d . .
C8 C -0.2404(5) 0.5635(4) 1.0119(3) 0.0298(7) Uani 1 d . .
C9 C -0.3170(5) 0.4581(4) 1.0789(3) 0.0279(7) Uani 1 d . .
C10 C -0.3995(5) 0.3253(4) 1.1544(3) 0.0277(7) Uani 1 d . .
C12 C -0.5419(5) 0.1651(5) 1.3543(4) 0.0399(9) Uani 1 d . .
C11 C -0.4701(5) 0.2978(5) 1.2829(3) 0.0330(8) Uani 1 d . .
C13 C -0.5422(6) 0.0582(5) 1.3008(4) 0.0410(10) Uani 1 d . .
C14 C -0.4751(6) 0.0836(5) 1.1729(4) 0.0394(9) Uani 1 d . .
C15 C -0.4061(5) 0.2171(4) 1.0995(3) 0.0300(7) Uani 1 d . .
C16 C -0.3444(5) 0.2473(4) 0.9653(4) 0.0358(8) Uani 1 d . .
H2 H 0.0825(52) 1.0019(44) 0.6871(37) 0.030(10) Uiso 1 d . .
H3 H -0.0323(60) 1.0101(51) 0.8866(43) 0.048(13) Uiso 1 d . .
H4 H -0.1758(65) 0.8127(54) 1.0375(48) 0.059(14) Uiso 1 d . .
H6 H -0.0894(53) 0.6054(45) 0.7776(38) 0.034(11) Uiso 1 d . .
H11 H -0.4618(59) 0.3671(49) 1.3201(42) 0.045(12) Uiso 1 d . .
H12 H -0.5953(56) 0.1542(46) 1.4435(42) 0.042(12) Uiso 1 d . .
H13 H -0.5778(57) -0.0309(49) 1.3467(41) 0.041(12) Uiso 1 d . .
H14 H -0.4739(55) 0.0187(47) 1.1368(39) 0.036(11) Uiso 1 d . .

loop_
_atom_type_symbol
_atom_type_description
_atom_type_scat_dispersion_real
_atom_type_scat_dispersion_imag
_atom_type_scat_source
C C 0.0033 0.0016 'International Tables Vol C Tables 4.2.6.8 and 6.1.1.4'
H H 0.0000 0.0000 'International Tables Vol C Tables 4.2.6.8 and 6.1.1.4'
N N 0.0061 0.0033 'International Tables Vol C Tables 4.2.6.8 and 6.1.1.4'
O O 0.0106 0.0060 'International Tables Vol C Tables 4.2.6.8 and 6.1.1.4'
Cl Cl 0.1484 0.1585 'International Tables Vol C Tables 4.2.6.8 and 6.1.1.4'
Ag Ag -0.8971 1.1015 'International Tables Vol C Tables 4.2.6.8 and 6.1.1.4'

loop_
_exptl_crystal_face_index_h
_exptl_crystal_face_index_k
_exptl_crystal_face_index_l
_exptl_crystal_face_perp_dist
0.00 -1.00 1.00 0.0400
0.00 1.00 -1.00 0.0400
0.00 0.00 1.00 0.0400
0.00 0.00 -1.00 0.0400
-1.00 0.00 0.00 0.2700
1.00 0.00 0.00 0.2700

loop_
_geom_angle_atom_site_label_1
_geom_angle_atom_site_label_2
_geom_angle_atom_site_label_3
_geom_angle
_geom_angle_site_symmetry_1
N2 Ag1 N1 138.42(14) .
N2 Ag1 O1B 120.0(4) .
N1 Ag1 O1B 101.4(4) .
N2 Ag1 O1A 119.3(4) .
N1 Ag1 O1A 102.3(4) .
O3A Cl1A O2A 110.9(6) .
O3A Cl1A O4A 111.1(7) .
O2A Cl1A O4A 110.9(6) .
O3A Cl1A O1A 107.6(9) .
O2A Cl1A O1A 110.3(9) .
O4A Cl1A O1A 105.9(9) .
Cl1A O1A Ag1 125.8(10) .
O3B Cl1B O4B 108.4(12) .
O3B Cl1B O2B 106.0(13) .
O4B Cl1B O2B 108.8(13) .
O3B Cl1B O1B 116.8(14) .
O4B Cl1B O1B 111.6(10) .
O2B Cl1B O1B 104.9(10) .
Cl1B O1B Ag1 126.8(8) .
C7 N1 Ag1 156.4(3) .
C16 N2 Ag1 176.1(3) 2_566
C6 C1 C2 121.3(3) .
C6 C1 C7 118.0(3) .
C2 C1 C7 120.7(3) .
C3 C2 C1 118.8(4) .
C2 C3 C4 120.8(4) .
C3 C4 C5 120.4(3) .
C6 C5 C4 119.2(3) .
C6 C5 C8 118.6(3) .
C4 C5 C8 122.2(3) .
C1 C6 C5 119.5(3) .
N1 C7 C1 178.1(4) .
C9 C8 C5 175.8(4) .
C8 C9 C10 175.6(4) .
C11 C10 C15 118.5(3) .
C11 C10 C9 121.7(3) .
C15 C10 C9 119.7(3) .
C13 C12 C11 121.1(4) .
C12 C11 C10 119.9(4) .
C12 C13 C14 120.0(4) .
C13 C14 C15 119.5(4) .
C14 C15 C10 120.9(3) .
C14 C15 C16 120.0(4) .
C10 C15 C16 119.1(3) .
N2 C16 C15 178.2(4) 2_566

loop_
_geom_bond_atom_site_label_1
_geom_bond_atom_site_label_2
_geom_bond_distance
_geom_bond_site_symmetry_2
Ag1 N2 2.186(3) .
Ag1 N1 2.206(4) .
Ag1 O1B 2.45(2) .
Ag1 O1A 2.45(2) .
Cl1A O3A 1.385(8) .
Cl1A O2A 1.411(8) .
Cl1A O4A 1.418(8) .
Cl1A O1A 1.43(2) .
Cl1B O3B 1.368(13) .
Cl1B O4B 1.371(13) .
Cl1B O2B 1.431(14) .
Cl1B O1B 1.48(2) .
N1 C7 1.132(5) .
N2 C16 1.144(5) 2_566
C1 C6 1.389(5) .
C1 C2 1.396(5) .
C1 C7 1.442(5) .
C2 C3 1.384(5) .
C3 C4 1.386(5) .
C4 C5 1.399(5) .
C5 C6 1.398(5) .
C5 C8 1.430(5) .
C8 C9 1.191(5) .
C9 C10 1.432(5) .
C10 C11 1.392(5) .
C10 C15 1.406(5) .
C12 C13 1.376(6) .
C12 C11 1.388(6) .
C13 C14 1.383(6) .
C14 C15 1.390(5) .
C15 C16 1.434(5) .
C16 N2 1.144(5) 2_566

loop_
_geom_torsion_atom_site_label_1
_geom_torsion_atom_site_label_2
_geom_torsion_atom_site_label_3
_geom_torsion_atom_site_label_4
_geom_torsion
_geom_torsion_site_symmetry_4
O3A Cl1A O1A Ag1 -59.7(13) .
O2A Cl1A O1A Ag1 61.4(13) .
O4A Cl1A O1A Ag1 -178.5(10) .
N2 Ag1 O1A Cl1A 164.7(10) .
N1 Ag1 O1A Cl1A -15.8(13) .
O1B Ag1 O1A Cl1A -96.1(86) .
O3B Cl1B O1B Ag1 -95.2(17) .
O4B Cl1B O1B Ag1 139.3(15) .
O2B Cl1B O1B Ag1 21.7(18) .
N2 Ag1 O1B Cl1B 152.4(12) .
N1 Ag1 O1B Cl1B -31.9(15) .
O1A Ag1 O1B Cl1B 68.8(74) .
N2 Ag1 N1 C7 162.2(8) .
O1B Ag1 N1 C7 -12.2(9) .
O1A Ag1 N1 C7 -17.1(10) .
N1 Ag1 N2 C16 127.2(55) 2_566
O1B Ag1 N2 C16 -59.2(56) 2_566
O1A Ag1 N2 C16 -53.5(56) 2_566
C6 C1 C2 C3 0.9(5) .
C7 C1 C2 C3 -177.9(3) .
C1 C2 C3 C4 0.0(6) .
C2 C3 C4 C5 -1.4(6) .
C3 C4 C5 C6 1.8(5) .
C3 C4 C5 C8 -178.3(3) .
C2 C1 C6 C5 -0.5(5) .
C7 C1 C6 C5 178.4(3) .
C4 C5 C6 C1 -0.9(5) .
C8 C5 C6 C1 179.2(3) .
Ag1 N1 C7 C1 13.1(128) .
C6 C1 C7 N1 -24.0(123) .
C2 C1 C7 N1 154.8(120) .
C6 C5 C8 C9 -15.0(51) .
C4 C5 C8 C9 165.0(48) .
C5 C8 C9 C10 47.2(85) .
C8 C9 C10 C11 144.1(47) .
C8 C9 C10 C15 -34.2(49) .
C13 C12 C11 C10 1.1(6) .
C15 C10 C11 C12 1.1(5) .
C9 C10 C11 C12 -177.2(3) .
C11 C12 C13 C14 -2.0(6) .
C12 C13 C14 C15 0.6(6) .
C13 C14 C15 C10 1.6(6) .
C13 C14 C15 C16 -176.9(4) .
C11 C10 C15 C14 -2.4(5) .
C9 C10 C15 C14 175.9(3) .
C11 C10 C15 C16 176.1(3) .
C9 C10 C15 C16 -5.5(5) .
C14 C15 C16 N2 75.1(138) 2_566
C10 C15 C16 N2 -103.4(137) 2_566
